data_4026811
loop_
_publ_author_name
'Joanna Piechowska'
'Daniel T. Gryko'

_publ_section_title
;
 Preparation of a Family of 10-Hydroxybenzo[h]quinoline Analogues via a
 Modified Sanford Reaction and Their Excited State Intramolecular Proton
 Transfer Properties
;
_journal_name_full 'Journal of Organic Chemistry'
_journal_page_first 10220
_journal_page_last 10228
_journal_paper_doi 10.1021/jo202072d
_journal_volume 76
_journal_year 2011
_chemical_formula_sum 'C15 H11 N O'
_chemical_formula_weight 221.25
_chemical_name_systematic
;
 ?
;
_space_group_IT_number 14
_symmetry_cell_setting monoclinic
_symmetry_space_group_name_Hall '-P 2ybc'
_symmetry_space_group_name_H-M 'P 1 21/c 1'
_atom_sites_solution_hydrogens geom
_atom_sites_solution_primary direct
_atom_sites_solution_secondary difmap
_audit_creation_method SHELXL-97
_cell_angle_alpha 90.00
_cell_angle_beta 116.288(2)
_cell_angle_gamma 90.00
_cell_formula_units_Z 4
_cell_length_a 7.3170(2)
_cell_length_b 10.7960(3)
_cell_length_c 15.1900(5)
_cell_measurement_reflns_used 2245
_cell_measurement_temperature 100(2)
_cell_measurement_theta_max 27.485
_cell_measurement_theta_min 0.998
_cell_volume 1075.83(6)
_computing_cell_refinement 'Denzo & Scalepak (Otwinowski, Minor, 1997)'
_computing_data_collection 'Collect (Nonius B.V. 1998)'
_computing_data_reduction 'Denzo & Scalepak (Otwinowski, Minor, 1997)'
_computing_molecular_graphics
;
Ortep-3 for Windows, L.J.Farrugia (1997) J.Appl.Cryst. 30, 565,
ORTEP III (Burnett, Johnson, 1996)
;
_computing_publication_material
;
SHELXL-97 (Sheldrick, 1997),
;
_computing_structure_refinement 'SHELXL-97 (Sheldrick, 1997)'
_computing_structure_solution 'SHELXS-97 (Sheldrick, 1990)'
_diffrn_ambient_temperature 100(2)
_diffrn_measured_fraction_theta_full 0.986
_diffrn_measured_fraction_theta_max 0.986
_diffrn_measurement_device '\k-geometry diffractometr'
_diffrn_measurement_device_type 'Nonius Kappa-CCD'
_diffrn_measurement_method 'area detector \w scans'
_diffrn_radiation_monochromator graphite
_diffrn_radiation_source 'fine-focus sealed tube'
_diffrn_radiation_type MoK\a
_diffrn_radiation_wavelength 0.71073
_diffrn_reflns_av_R_equivalents 0.0186
_diffrn_reflns_av_sigmaI/netI 0.0245
_diffrn_reflns_limit_h_max 8
_diffrn_reflns_limit_h_min -8
_diffrn_reflns_limit_k_max 11
_diffrn_reflns_limit_k_min -11
_diffrn_reflns_limit_l_max 16
_diffrn_reflns_limit_l_min -16
_diffrn_reflns_number 2924
_diffrn_reflns_theta_full 23.26
_diffrn_reflns_theta_max 23.26
_diffrn_reflns_theta_min 2.41
_exptl_absorpt_coefficient_mu 0.086
_exptl_absorpt_correction_type none
_exptl_crystal_colour white
_exptl_crystal_density_diffrn 1.366
_exptl_crystal_description rectangular
_exptl_crystal_F_000 464
_exptl_crystal_size_max 0.43
_exptl_crystal_size_mid 0.36
_exptl_crystal_size_min 0.28
_refine_diff_density_max 0.130
_refine_diff_density_min -0.194
_refine_diff_density_rms 0.039
_refine_ls_extinction_method none
_refine_ls_goodness_of_fit_ref 1.071
_refine_ls_hydrogen_treatment constr
_refine_ls_matrix_type full
_refine_ls_number_parameters 155
_refine_ls_number_reflns 1528
_refine_ls_number_restraints 0
_refine_ls_restrained_S_all 1.071
_refine_ls_R_factor_all 0.0394
_refine_ls_R_factor_gt 0.0358
_refine_ls_shift/su_max 0.000
_refine_ls_shift/su_mean 0.000
_refine_ls_structure_factor_coef Fsqd
_refine_ls_weighting_details 'calc w=1/[\s^2^(Fo^2^)+(0.0516P)^2^+0.3578P] where P=(Fo^2^+2Fc^2^)/3'
_refine_ls_weighting_scheme calc
_refine_ls_wR_factor_gt 0.0936
_refine_ls_wR_factor_ref 0.0968
_reflns_number_gt 1400
_reflns_number_total 1528
_reflns_threshold_expression I>2\s(I)
_cod_data_source_file jo202072d_si_001.cif
_cod_data_source_block shelxl
_cod_original_cell_volume 1075.83(5)
_cod_original_sg_symbol_H-M 'P 21/c'
_cod_database_code 4026811

loop_
_symmetry_equiv_pos_as_xyz
'x, y, z'
'-x, y+1/2, -z+1/2'
'-x, -y, -z'
'x, -y-1/2, z-1/2'

loop_
_atom_site_label
_atom_site_type_symbol
_atom_site_fract_x
_atom_site_fract_y
_atom_site_fract_z
_atom_site_U_iso_or_equiv
_atom_site_adp_type
_atom_site_occupancy
_atom_site_symmetry_multiplicity
_atom_site_calc_flag
_atom_site_refinement_flags
C2 C 0.72598(19) 0.29514(13) -0.02020(10) 0.0172(3) Uani 1 1 d .
C3 C 0.6989(2) 0.26890(13) -0.11536(10) 0.0183(4) Uani 1 1 d .
H3 H 0.6842 0.3345 -0.1597 0.022 Uiso 1 1 calc R
C4 C 0.69375(19) 0.14784(13) -0.14462(10) 0.0168(3) Uani 1 1 d .
C5 C 0.7171(2) -0.07531(13) -0.09633(11) 0.0189(4) Uani 1 1 d .
H5 H 0.6951 -0.0998 -0.1603 0.023 Uiso 1 1 calc R
C6 C 0.7448(2) -0.16322(13) -0.02799(10) 0.0202(4) Uani 1 1 d .
H6 H 0.7419 -0.2481 -0.0451 0.024 Uiso 1 1 calc R
C7 C 0.8103(2) -0.22205(14) 0.14143(11) 0.0215(4) Uani 1 1 d .
H7 H 0.8107 -0.3071 0.1254 0.026 Uiso 1 1 calc R
C8 C 0.8407(2) -0.18924(14) 0.23446(11) 0.0223(4) Uani 1 1 d .
H8 H 0.8629 -0.2515 0.2823 0.027 Uiso 1 1 calc R
C9 C 0.8388(2) -0.06426(14) 0.25872(11) 0.0212(4) Uani 1 1 d .
H9 H 0.8576 -0.0421 0.3227 0.025 Uiso 1 1 calc R
C10 C 0.80982(19) 0.02677(13) 0.19026(10) 0.0185(4) Uani 1 1 d .
H10 H 0.8100 0.1113 0.2076 0.022 Uiso 1 1 calc R
C11 C 0.77985(19) -0.00443(13) 0.09474(10) 0.0163(3) Uani 1 1 d .
C12 C 0.77855(19) -0.13097(13) 0.06965(10) 0.0182(4) Uani 1 1 d .
C13 C 0.72011(19) 0.05408(13) -0.07422(10) 0.0166(4) Uani 1 1 d .
C14 C 0.74939(19) 0.08958(13) 0.02085(10) 0.0155(3) Uani 1 1 d .
C15 C 0.7269(2) 0.42438(13) 0.01316(11) 0.0210(4) Uani 1 1 d .
H15 H 0.7349 0.4364 0.0767 0.025 Uiso 1 1 calc R
C16 C 0.6616(2) 0.11592(14) -0.24670(10) 0.0216(4) Uani 1 1 d .
H16A H 0.6451 0.1922 -0.2844 0.032 Uiso 1 1 calc R
H16B H 0.5388 0.0649 -0.2788 0.032 Uiso 1 1 calc R
H16C H 0.7798 0.0698 -0.2434 0.032 Uiso 1 1 calc R
O1 O 0.71804(17) 0.51591(10) -0.03509(8) 0.0302(3) Uani 1 1 d .
N1 N 0.75063(16) 0.20983(11) 0.04734(8) 0.0170(3) Uani 1 1 d .

loop_
_atom_site_aniso_label
_atom_site_aniso_U_11
_atom_site_aniso_U_22
_atom_site_aniso_U_33
_atom_site_aniso_U_23
_atom_site_aniso_U_13
_atom_site_aniso_U_12
C2 0.0139(7) 0.0193(8) 0.0164(8) 0.0012(6) 0.0048(6) -0.0003(5)
C3 0.0164(7) 0.0192(8) 0.0181(8) 0.0027(6) 0.0067(6) -0.0001(6)
C4 0.0101(7) 0.0221(8) 0.0167(8) -0.0004(6) 0.0046(6) -0.0004(5)
C5 0.0165(7) 0.0211(8) 0.0192(8) -0.0043(6) 0.0081(6) -0.0008(6)
C6 0.0165(7) 0.0163(8) 0.0260(9) -0.0036(6) 0.0078(7) -0.0004(6)
C7 0.0162(7) 0.0176(8) 0.0297(9) 0.0020(6) 0.0093(6) -0.0007(6)
C8 0.0171(7) 0.0241(8) 0.0260(9) 0.0069(7) 0.0098(6) 0.0004(6)
C9 0.0166(7) 0.0271(8) 0.0201(8) 0.0030(6) 0.0084(6) 0.0004(6)
C10 0.0146(7) 0.0197(8) 0.0213(8) -0.0006(6) 0.0081(6) 0.0008(6)
C11 0.0112(7) 0.0186(8) 0.0187(8) 0.0002(6) 0.0062(6) -0.0001(6)
C12 0.0119(7) 0.0190(8) 0.0230(8) -0.0007(6) 0.0070(6) -0.0008(6)
C13 0.0102(7) 0.0199(8) 0.0188(8) -0.0026(6) 0.0055(6) -0.0009(6)
C14 0.0101(7) 0.0173(8) 0.0180(8) -0.0007(6) 0.0053(6) -0.0004(5)
C15 0.0237(8) 0.0194(8) 0.0169(8) 0.0008(6) 0.0062(6) 0.0019(6)
C16 0.0209(8) 0.0240(8) 0.0202(8) -0.0017(6) 0.0094(6) -0.0017(6)
O1 0.0435(7) 0.0186(6) 0.0241(6) 0.0023(5) 0.0111(5) 0.0025(5)
N1 0.0149(6) 0.0165(7) 0.0180(7) -0.0001(5) 0.0059(5) 0.0004(5)

loop_
_atom_type_symbol
_atom_type_description
_atom_type_scat_dispersion_real
_atom_type_scat_dispersion_imag
_atom_type_scat_source
C C 0.0033 0.0016 'International Tables Vol C Tables 4.2.6.8 and 6.1.1.4'
H H 0.0000 0.0000 'International Tables Vol C Tables 4.2.6.8 and 6.1.1.4'
O O 0.0106 0.0060 'International Tables Vol C Tables 4.2.6.8 and 6.1.1.4'
N N 0.0061 0.0033 'International Tables Vol C Tables 4.2.6.8 and 6.1.1.4'

loop_
_geom_angle_atom_site_label_1
_geom_angle_atom_site_label_2
_geom_angle_atom_site_label_3
_geom_angle
N1 C2 C3 124.45(13)
N1 C2 C15 114.16(12)
C3 C2 C15 121.39(13)
C4 C3 C2 119.84(13)
C4 C3 H3 120.1
C2 C3 H3 120.1
C3 C4 C13 117.27(13)
C3 C4 C16 121.40(13)
C13 C4 C16 121.34(13)
C6 C5 C13 121.44(14)
C6 C5 H5 119.3
C13 C5 H5 119.3
C5 C6 C12 121.42(14)
C5 C6 H6 119.3
C12 C6 H6 119.3
C8 C7 C12 120.75(14)
C8 C7 H7 119.6
C12 C7 H7 119.6
C7 C8 C9 120.15(14)
C7 C8 H8 119.9
C9 C8 H8 119.9
C10 C9 C8 120.33(14)
C10 C9 H9 119.8
C8 C9 H9 119.8
C9 C10 C11 120.57(14)
C9 C10 H10 119.7
C11 C10 H10 119.7
C10 C11 C12 119.14(13)
C10 C11 C14 121.89(13)
C12 C11 C14 118.98(13)
C7 C12 C11 119.05(13)
C7 C12 C6 121.64(13)
C11 C12 C6 119.31(13)
C14 C13 C4 118.89(13)
C14 C13 C5 118.82(13)
C4 C13 C5 122.29(13)
N1 C14 C13 122.63(13)
N1 C14 C11 117.36(12)
C13 C14 C11 120.01(12)
O1 C15 C2 124.61(13)
O1 C15 H15 117.7
C2 C15 H15 117.7
C4 C16 H16A 109.5
C4 C16 H16B 109.5
H16A C16 H16B 109.5
C4 C16 H16C 109.5
H16A C16 H16C 109.5
H16B C16 H16C 109.5
C2 N1 C14 116.91(12)

loop_
_geom_bond_atom_site_label_1
_geom_bond_atom_site_label_2
_geom_bond_distance
C2 N1 1.3303(18)
C2 C3 1.398(2)
C2 C15 1.483(2)
C3 C4 1.376(2)
C3 H3 0.9500
C4 C13 1.422(2)
C4 C16 1.502(2)
C5 C6 1.354(2)
C5 C13 1.435(2)
C5 H5 0.9500
C6 C12 1.435(2)
C6 H6 0.9500
C7 C8 1.376(2)
C7 C12 1.409(2)
C7 H7 0.9500
C8 C9 1.400(2)
C8 H8 0.9500
C9 C10 1.377(2)
C9 H9 0.9500
C10 C11 1.409(2)
C10 H10 0.9500
C11 C12 1.417(2)
C11 C14 1.455(2)
C13 C14 1.416(2)
C14 N1 1.3579(19)
C15 O1 1.2149(18)
C15 H15 0.9500
C16 H16A 0.9800
C16 H16B 0.9800
C16 H16C 0.9800

loop_
_cod_related_entry_id
_cod_related_entry_database
_cod_related_entry_code
1 ChemSpider 30659433
